data_7049376
loop_
_publ_author_name
'Shen, Lingyi'
'Zhao, Yanxia'
'Luo, Qiong'
'Li, Qian-Shu'
'Liu, Bin'
'Redshaw, Carl'
'Wu, Biao'
'Yang, Xiao-Juan'

_publ_section_title
;
 Cyclotrimerization of alkynes catalyzed by a self-supported cyclic
 tri-nuclear nickel(0) complex with \a-diimine ligands.
;
_journal_issue 14
_journal_name_full 'Dalton transactions (Cambridge, England : 2003)'
_journal_page_first 4643
_journal_page_last 4649
_journal_paper_doi 10.1039/c9dt00819e
_journal_volume 48
_journal_year 2019
_chemical_formula_sum 'C33 H29 O6'
_chemical_formula_weight 521.56
_space_group_crystal_system monoclinic
_space_group_IT_number 9
_space_group_name_Hall 'C -2yc'
_space_group_name_H-M_alt 'C 1 c 1'
_symmetry_space_group_name_Hall 'C -2yc'
_symmetry_space_group_name_H-M 'C 1 c 1'
_atom_sites_solution_hydrogens geom
_atom_sites_solution_primary direct
_atom_sites_solution_secondary difmap
_audit_creation_method SHELXL-2014/7
_audit_update_record
;
2018-07-14 deposited with the CCDC.    2019-03-13 downloaded from the CCDC.
;
_cell_angle_alpha 90
_cell_angle_beta 112.394(8)
_cell_angle_gamma 90
_cell_formula_units_Z 4
_cell_length_a 22.007(7)
_cell_length_b 12.847(7)
_cell_length_c 11.149(5)
_cell_measurement_reflns_used 3426
_cell_measurement_temperature 153(2)
_cell_measurement_theta_max 21.74
_cell_measurement_theta_min 2.43
_cell_volume 2914(2)
_computing_cell_refinement 'Bruker SMART'
_computing_data_collection 'Bruker SMART APEX II'
_computing_data_reduction 'Bruker SAINT'
_computing_molecular_graphics SHELXTL
_computing_publication_material SHELXTL
_computing_structure_refinement 'SHELXL-2014/7 (Sheldrick, 2014)'
_computing_structure_solution 'SHELXL-2014/7 (Sheldrick, 2014)'
_diffrn_ambient_temperature 153(2)
_diffrn_detector_area_resol_mean 'fine-focus sealed tube'
_diffrn_measured_fraction_theta_full 0.996
_diffrn_measured_fraction_theta_max 0.993
_diffrn_measurement_device_type 'Bruker APEX II area detector'
_diffrn_measurement_method '\w scan'
_diffrn_radiation_type MoK\a
_diffrn_radiation_wavelength 0.71073
_diffrn_reflns_av_R_equivalents 0.0500
_diffrn_reflns_av_unetI/netI 0.0674
_diffrn_reflns_Laue_measured_fraction_full 0.996
_diffrn_reflns_Laue_measured_fraction_max 0.993
_diffrn_reflns_limit_h_max 26
_diffrn_reflns_limit_h_min -26
_diffrn_reflns_limit_k_max 15
_diffrn_reflns_limit_k_min -15
_diffrn_reflns_limit_l_max 11
_diffrn_reflns_limit_l_min -13
_diffrn_reflns_number 9581
_diffrn_reflns_point_group_measured_fraction_full 0.885
_diffrn_reflns_point_group_measured_fraction_max 0.877
_diffrn_reflns_theta_full 25.242
_diffrn_reflns_theta_max 25.700
_diffrn_reflns_theta_min 1.875
_exptl_absorpt_coefficient_mu 0.081
_exptl_absorpt_correction_T_max 0.7452
_exptl_absorpt_correction_T_min 0.4536
_exptl_absorpt_process_details SADABS
_exptl_crystal_colour colorless
_exptl_crystal_density_diffrn 1.189
_exptl_crystal_density_meas ?
_exptl_crystal_description block
_exptl_crystal_F_000 1100
_exptl_crystal_size_max 0.250
_exptl_crystal_size_mid 0.250
_exptl_crystal_size_min 0.200
_exptl_transmission_factor_max 0.7452
_exptl_transmission_factor_min 0.4536
_refine_diff_density_max 0.222
_refine_diff_density_min -0.168
_refine_diff_density_rms 0.039
_refine_ls_abs_structure_details
;
 Flack x determined using 1033 quotients [(I+)-(I-)]/[(I+)+(I-)]
 (Parsons, Flack and Wagner, Acta Cryst. B69 (2013) 249-259).
;
_refine_ls_abs_structure_Flack 0.8(10)
_refine_ls_extinction_method none
_refine_ls_goodness_of_fit_ref 1.120
_refine_ls_hydrogen_treatment constr
_refine_ls_matrix_type full
_refine_ls_number_parameters 358
_refine_ls_number_reflns 4614
_refine_ls_number_restraints 15
_refine_ls_restrained_S_all 1.127
_refine_ls_R_factor_all 0.0928
_refine_ls_R_factor_gt 0.0620
_refine_ls_shift/su_max 0.004
_refine_ls_shift/su_mean 0.000
_refine_ls_structure_factor_coef Fsqd
_refine_ls_weighting_details 'w=1/[\s^2^(Fo^2^)+(0.0200P)^2^+2.0402P] where P=(Fo^2^+2Fc^2^)/3'
_refine_ls_weighting_scheme calc
_refine_ls_wR_factor_gt 0.1312
_refine_ls_wR_factor_ref 0.1446
_reflns_Friedel_coverage 0.763
_reflns_Friedel_fraction_full 0.773
_reflns_Friedel_fraction_max 0.760
_reflns_number_gt 3158
_reflns_number_total 4614
_reflns_threshold_expression 'I > 2\s(I)'
_cod_data_source_file c9dt00819e2.cif
_cod_data_source_block 4a
_cod_depositor_comments
;
The following automatic conversions were performed:

'_exptl_crystal_density_meas' value 'not measured' was changed to '?'
- the value is perceived as not measured.

Automatic conversion script
Id: cif_fix_values 4973 2017-02-22 13:04:09Z antanas 

 Adding full bibliography for 7049375--7049377.cif.
;
_cod_database_code 7049376
_shelx_shelxl_version_number 2014/7
_shelx_space_group_comment
;
The symmetry employed for this shelxl refinement is uniquely defined
by the following loop, which should always be used as a source of
symmetry information in preference to the above space-group names.
They are only intended as comments.
;
_shelx_estimated_absorpt_t_min 0.980
_shelx_estimated_absorpt_t_max 0.984

loop_
_space_group_symop_operation_xyz
'x, y, z'
'x, -y, z+1/2'
'x+1/2, y+1/2, z'
'x+1/2, -y+1/2, z+1/2'

loop_
_atom_site_label
_atom_site_type_symbol
_atom_site_fract_x
_atom_site_fract_y
_atom_site_fract_z
_atom_site_U_iso_or_equiv
_atom_site_adp_type
_atom_site_occupancy
_atom_site_site_symmetry_order
_atom_site_calc_flag
_atom_site_refinement_flags_posn
_atom_site_refinement_flags_adp
_atom_site_refinement_flags_occupancy
_atom_site_disorder_assembly
_atom_site_disorder_group
C1 C 0.9939(2) 0.0544(4) 0.1370(5) 0.0474(12) Uani 1 1 d . . . A 1
C2 C 0.9321(2) 0.0827(4) 0.1328(5) 0.0494(12) Uani 1 1 d . . . A 1
C3 C 0.9150(2) 0.1873(4) 0.1363(6) 0.0529(14) Uani 1 1 d . . . A 1
C4 C 0.9607(2) 0.2645(4) 0.1424(6) 0.0524(14) Uani 1 1 d . . . A 1
C5 C 1.0229(3) 0.2387(4) 0.1451(5) 0.0496(13) Uani 1 1 d . . . A 1
C6 C 1.0401(2) 0.1337(4) 0.1448(5) 0.0463(12) Uani 1 1 d . . . A 1
C7 C 1.0119(2) -0.0570(4) 0.1272(6) 0.0501(13) Uani 1 1 d . . . A 1
C8 C 1.0068(4) -0.0976(5) 0.0104(7) 0.084(2) Uani 1 1 d . . . A 1
H8 H 0.9914 -0.0548 -0.0647 0.101 Uiso 1 1 calc R U . A 1
C9 C 1.0237(4) -0.2000(6) -0.0008(9) 0.105(3) Uani 1 1 d . . . A 1
H9 H 1.0208 -0.2263 -0.0824 0.126 Uiso 1 1 calc R U . A 1
C10 C 1.0446(3) -0.2629(5) 0.1058(10) 0.086(2) Uani 1 1 d . . . A 1
H10 H 1.0547 -0.3339 0.0982 0.104 Uiso 1 1 calc R U . A 1
C11 C 1.0507(4) -0.2240(6) 0.2219(9) 0.096(2) Uani 1 1 d . . . A 1
H11 H 1.0661 -0.2672 0.2966 0.116 Uiso 1 1 calc R U . A 1
C12 C 1.0347(4) -0.1208(5) 0.2328(7) 0.083(2) Uani 1 1 d . . . A 1
H12 H 1.0397 -0.0942 0.3155 0.100 Uiso 1 1 calc R U . A 1
C13 C 0.8821(3) -0.0013(4) 0.1169(7) 0.0612(16) Uani 1 1 d . . . A 1
C14 C 0.8482(4) -0.1357(6) 0.2261(13) 0.143(5) Uani 1 1 d . . . A 1
H14A H 0.8259 -0.1193 0.2861 0.171 Uiso 1 1 calc R U . A 1
H14B H 0.8141 -0.1434 0.1378 0.171 Uiso 1 1 calc R U . A 1
C15 C 0.8826(6) -0.2276(7) 0.2633(13) 0.151(5) Uani 1 1 d . . . A 1
H15A H 0.8947 -0.2533 0.1927 0.227 Uiso 1 1 calc R U . A 1
H15B H 0.8550 -0.2794 0.2830 0.227 Uiso 1 1 calc R U . A 1
H15C H 0.9224 -0.2156 0.3406 0.227 Uiso 1 1 calc R U . A 1
C16 C 0.8483(3) 0.2145(4) 0.1426(6) 0.0560(15) Uani 1 1 d . . . A 1
C17 C 0.8339(3) 0.1807(4) 0.2459(7) 0.0644(16) Uani 1 1 d . . . A 1
H17 H 0.8649 0.1396 0.3120 0.077 Uiso 1 1 calc R U . A 1
C18 C 0.7748(3) 0.2060(5) 0.2539(8) 0.079(2) Uani 1 1 d . . . A 1
H18 H 0.7654 0.1828 0.3260 0.095 Uiso 1 1 calc R U . A 1
C19 C 0.7296(3) 0.2639(6) 0.1599(10) 0.090(2) Uani 1 1 d . . . A 1
H19 H 0.6887 0.2801 0.1658 0.108 Uiso 1 1 calc R U . A 1
C20 C 0.7430(3) 0.2983(6) 0.0577(9) 0.090(2) Uani 1 1 d . . . A 1
H20 H 0.7116 0.3398 -0.0073 0.107 Uiso 1 1 calc R U . A 1
C21 C 0.8031(3) 0.2732(5) 0.0469(7) 0.0722(17) Uani 1 1 d . . . A 1
H21 H 0.8122 0.2965 -0.0254 0.087 Uiso 1 1 calc R U . A 1
C22 C 0.9453(3) 0.3792(4) 0.1516(9) 0.0685(18) Uani 1 1 d . . . A 1
C23 C 0.9004(6) 0.5333(6) 0.0383(14) 0.156(5) Uani 1 1 d . . . A 1
C24 C 0.8619(10) 0.5625(17) -0.067(2) 0.118(4) Uani 0.5 1 d . U P A 1
C25 C 1.0719(3) 0.3237(4) 0.1483(6) 0.0578(15) Uani 1 1 d . . . A 1
C26 C 1.0613(3) 0.3822(5) 0.0370(8) 0.0784(19) Uani 1 1 d . . . A 1
H26 H 1.0233 0.3707 -0.0393 0.094 Uiso 1 1 calc R U . A 1
C27 C 1.1068(5) 0.4574(6) 0.0389(12) 0.109(3) Uani 1 1 d . . . A 1
H27 H 1.0995 0.4976 -0.0369 0.130 Uiso 1 1 calc R U . A 1
C28 C 1.1605(5) 0.4745(6) 0.1443(14) 0.120(4) Uani 1 1 d . . . A 1
H28 H 1.1912 0.5261 0.1430 0.144 Uiso 1 1 calc R U . A 1
C29 C 1.1717(4) 0.4176(7) 0.2556(12) 0.116(3) Uani 1 1 d . . . A 1
H29 H 1.2103 0.4301 0.3305 0.139 Uiso 1 1 calc R U . A 1
C30 C 1.1266(3) 0.3410(5) 0.2595(8) 0.085(2) Uani 1 1 d . . . A 1
H30 H 1.1337 0.3024 0.3364 0.102 Uiso 1 1 calc R U . A 1
C31 C 1.1084(3) 0.1029(4) 0.1607(7) 0.0581(14) Uani 1 1 d . . . A 1
C32 C 1.1847(5) 0.0907(9) 0.0614(12) 0.149(4) Uani 1 1 d D . . A 1
H32A H 1.2118 0.0670 0.1503 0.178 Uiso 1 1 calc R U . A 1
H32B H 1.1825 0.0333 0.0005 0.178 Uiso 1 1 calc R U . A 1
C33 C 1.2136(6) 0.1764(11) 0.031(2) 0.249(11) Uani 1 1 d D . . A 1
H33A H 1.2427 0.1539 -0.0119 0.374 Uiso 1 1 calc R U . A 1
H33B H 1.2391 0.2143 0.1107 0.374 Uiso 1 1 calc R U . A 1
H33C H 1.1794 0.2222 -0.0272 0.374 Uiso 1 1 calc R U . A 1
C24A C 0.8319(10) 0.5355(16) -0.119(2) 0.118(4) Uani 0.5 1 d . U P A 2
O1 O 0.8376(3) -0.0190(4) 0.0158(6) 0.0977(16) Uani 1 1 d . . . A 1
O2 O 0.8927(2) -0.0501(3) 0.2274(5) 0.0835(14) Uani 1 1 d . . . A 1
O3 O 0.9597(3) 0.4234(3) 0.2521(6) 0.1061(18) Uani 1 1 d . . . A 1
O4 O 0.9153(2) 0.4196(3) 0.0363(6) 0.0904(15) Uani 1 1 d . . . A 1
O5 O 1.1496(2) 0.0720(4) 0.2602(5) 0.0919(15) Uani 1 1 d . . . A 1
O6 O 1.1188(2) 0.1157(4) 0.0533(5) 0.0890(14) Uani 1 1 d . . . A 1

loop_
_atom_site_aniso_label
_atom_site_aniso_U_11
_atom_site_aniso_U_22
_atom_site_aniso_U_33
_atom_site_aniso_U_23
_atom_site_aniso_U_13
_atom_site_aniso_U_12
C1 0.050(3) 0.046(3) 0.043(3) 0.002(2) 0.014(2) 0.003(2)
C2 0.048(3) 0.046(3) 0.051(4) -0.005(2) 0.016(2) -0.002(2)
C3 0.049(3) 0.050(3) 0.056(4) -0.005(3) 0.016(3) 0.001(2)
C4 0.055(3) 0.044(3) 0.052(4) -0.003(2) 0.013(3) -0.001(2)
C5 0.058(3) 0.048(3) 0.039(3) 0.005(2) 0.014(2) -0.003(2)
C6 0.050(3) 0.047(3) 0.040(3) -0.001(2) 0.014(3) -0.001(2)
C7 0.048(3) 0.042(3) 0.056(4) 0.001(2) 0.014(3) 0.000(2)
C8 0.124(6) 0.063(4) 0.049(4) -0.011(3) 0.014(4) 0.017(4)
C9 0.132(7) 0.088(5) 0.077(6) -0.036(5) 0.023(5) 0.020(5)
C10 0.076(4) 0.047(3) 0.133(8) -0.008(4) 0.036(5) 0.009(3)
C11 0.132(7) 0.069(4) 0.098(7) 0.028(4) 0.056(6) 0.036(4)
C12 0.117(5) 0.069(4) 0.067(5) 0.015(3) 0.039(4) 0.030(4)
C13 0.054(3) 0.047(3) 0.079(5) -0.011(3) 0.022(3) -0.003(2)
C14 0.094(5) 0.073(5) 0.244(14) 0.050(6) 0.045(7) -0.021(4)
C15 0.170(9) 0.088(6) 0.183(13) 0.026(7) 0.052(8) -0.043(6)
C16 0.050(3) 0.046(3) 0.068(4) -0.005(3) 0.018(3) -0.003(2)
C17 0.064(4) 0.058(3) 0.070(5) -0.004(3) 0.024(3) -0.003(3)
C18 0.074(4) 0.077(4) 0.096(6) -0.014(4) 0.045(4) -0.009(4)
C19 0.055(4) 0.087(5) 0.133(8) -0.028(5) 0.041(5) -0.006(3)
C20 0.058(4) 0.077(4) 0.111(7) -0.014(4) 0.008(4) 0.010(3)
C21 0.066(4) 0.066(4) 0.077(5) 0.000(3) 0.019(3) 0.003(3)
C22 0.067(4) 0.045(3) 0.094(6) -0.004(4) 0.032(4) -0.002(3)
C23 0.180(10) 0.067(5) 0.200(13) 0.051(6) 0.050(9) 0.059(6)
C24 0.118(4) 0.117(4) 0.118(4) 0.0007(12) 0.044(2) 0.0007(12)
C25 0.055(3) 0.045(3) 0.076(5) -0.005(3) 0.028(3) -0.006(2)
C26 0.089(4) 0.057(3) 0.102(6) 0.005(4) 0.050(4) -0.009(3)
C27 0.128(7) 0.060(4) 0.166(10) 0.011(5) 0.087(7) -0.011(5)
C28 0.100(6) 0.067(5) 0.209(13) -0.016(6) 0.076(8) -0.026(5)
C29 0.070(5) 0.085(5) 0.174(11) -0.038(6) 0.025(6) -0.022(4)
C30 0.071(4) 0.073(4) 0.098(6) -0.012(4) 0.018(4) -0.014(3)
C31 0.059(3) 0.050(3) 0.066(4) 0.000(3) 0.024(3) -0.003(3)
C32 0.127(7) 0.184(11) 0.183(12) 0.028(9) 0.112(8) 0.039(8)
C33 0.113(9) 0.193(13) 0.48(3) 0.022(15) 0.153(15) -0.011(8)
C24A 0.118(4) 0.117(4) 0.118(4) 0.0007(12) 0.044(2) 0.0007(12)
O1 0.088(3) 0.101(4) 0.089(4) -0.026(3) 0.016(3) -0.039(3)
O2 0.080(3) 0.064(3) 0.096(4) 0.022(3) 0.022(3) -0.017(2)
O3 0.142(5) 0.061(3) 0.110(5) -0.029(3) 0.042(4) -0.001(3)
O4 0.116(4) 0.050(2) 0.101(4) 0.019(2) 0.036(3) 0.022(2)
O5 0.069(3) 0.115(4) 0.081(4) 0.017(3) 0.016(3) 0.020(3)
O6 0.088(3) 0.113(4) 0.085(4) 0.011(3) 0.054(3) 0.022(3)

loop_
_atom_type_symbol
_atom_type_description
_atom_type_scat_dispersion_real
_atom_type_scat_dispersion_imag
_atom_type_scat_source
C C 0.0033 0.0016 'International Tables Vol C Tables 4.2.6.8 and 6.1.1.4'
H H 0.0000 0.0000 'International Tables Vol C Tables 4.2.6.8 and 6.1.1.4'
O O 0.0106 0.0060 'International Tables Vol C Tables 4.2.6.8 and 6.1.1.4'

loop_
_geom_angle_atom_site_label_1
_geom_angle_atom_site_label_2
_geom_angle_atom_site_label_3
_geom_angle
C2 C1 C6 118.9(4)
C2 C1 C7 121.9(4)
C6 C1 C7 119.2(4)
C1 C2 C3 121.4(4)
C1 C2 C13 118.6(4)
C3 C2 C13 119.9(4)
C4 C3 C2 119.1(4)
C4 C3 C16 121.3(4)
C2 C3 C16 119.5(4)
C3 C4 C5 121.0(4)
C3 C4 C22 121.1(5)
C5 C4 C22 117.9(4)
C4 C5 C6 119.5(4)
C4 C5 C25 120.6(4)
C6 C5 C25 120.0(5)
C5 C6 C1 120.2(4)
C5 C6 C31 120.9(4)
C1 C6 C31 118.7(4)
C12 C7 C8 117.5(5)
C12 C7 C1 122.1(5)
C8 C7 C1 120.4(5)
C7 C8 C9 121.4(7)
C7 C8 H8 119.3
C9 C8 H8 119.3
C10 C9 C8 119.8(7)
C10 C9 H9 120.1
C8 C9 H9 120.1
C11 C10 C9 119.6(6)
C11 C10 H10 120.2
C9 C10 H10 120.2
C10 C11 C12 120.3(7)
C10 C11 H11 119.9
C12 C11 H11 119.9
C7 C12 C11 121.3(7)
C7 C12 H12 119.3
C11 C12 H12 119.3
O1 C13 O2 125.2(6)
O1 C13 C2 123.0(7)
O2 C13 C2 111.7(5)
C15 C14 O2 110.6(7)
C15 C14 H14A 109.5
O2 C14 H14A 109.5
C15 C14 H14B 109.5
O2 C14 H14B 109.5
H14A C14 H14B 108.1
C14 C15 H15A 109.5
C14 C15 H15B 109.5
H15A C15 H15B 109.5
C14 C15 H15C 109.5
H15A C15 H15C 109.5
H15B C15 H15C 109.5
C21 C16 C17 119.6(6)
C21 C16 C3 120.8(6)
C17 C16 C3 119.6(5)
C18 C17 C16 120.3(6)
C18 C17 H17 119.9
C16 C17 H17 119.9
C19 C18 C17 120.7(7)
C19 C18 H18 119.6
C17 C18 H18 119.6
C20 C19 C18 119.9(7)
C20 C19 H19 120.1
C18 C19 H19 120.1
C19 C20 C21 120.5(7)
C19 C20 H20 119.7
C21 C20 H20 119.7
C16 C21 C20 119.0(7)
C16 C21 H21 120.5
C20 C21 H21 120.5
O3 C22 O4 126.3(6)
O3 C22 C4 122.6(7)
O4 C22 C4 111.1(6)
C24 C23 O4 111.3(15)
C30 C25 C26 120.5(6)
C30 C25 C5 120.2(6)
C26 C25 C5 119.2(6)
C27 C26 C25 119.2(8)
C27 C26 H26 120.4
C25 C26 H26 120.4
C28 C27 C26 121.5(9)
C28 C27 H27 119.3
C26 C27 H27 119.3
C27 C28 C29 120.1(8)
C27 C28 H28 119.9
C29 C28 H28 119.9
C28 C29 C30 120.7(8)
C28 C29 H29 119.6
C30 C29 H29 119.6
C25 C30 C29 117.9(8)
C25 C30 H30 121.0
C29 C30 H30 121.0
O5 C31 O6 123.4(6)
O5 C31 C6 124.6(6)
O6 C31 C6 112.0(5)
C33 C32 O6 110.5(8)
C33 C32 H32A 109.5
O6 C32 H32A 109.5
C33 C32 H32B 109.5
O6 C32 H32B 109.5
H32A C32 H32B 108.1
C32 C33 H33A 109.5
C32 C33 H33B 109.5
H33A C33 H33B 109.5
C32 C33 H33C 109.5
H33A C33 H33C 109.5
H33B C33 H33C 109.5
C13 O2 C14 117.8(6)
C22 O4 C23 113.7(7)
C31 O6 C32 115.7(6)

loop_
_geom_bond_atom_site_label_1
_geom_bond_atom_site_label_2
_geom_bond_distance
C1 C2 1.391(7)
C1 C6 1.418(7)
C1 C7 1.500(7)
C2 C3 1.400(7)
C2 C13 1.504(7)
C3 C4 1.396(7)
C3 C16 1.535(7)
C4 C5 1.397(7)
C4 C22 1.525(8)
C5 C6 1.401(7)
C5 C25 1.527(7)
C6 C31 1.497(7)
C7 C12 1.364(8)
C7 C8 1.368(9)
C8 C9 1.385(9)
C8 H8 0.9500
C9 C10 1.365(11)
C9 H9 0.9500
C10 C11 1.345(11)
C10 H10 0.9500
C11 C12 1.389(10)
C11 H11 0.9500
C12 H12 0.9500
C13 O1 1.200(8)
C13 O2 1.321(8)
C14 C15 1.379(12)
C14 O2 1.468(8)
C14 H14A 0.9900
C14 H14B 0.9900
C15 H15A 0.9800
C15 H15B 0.9800
C15 H15C 0.9800
C16 C21 1.374(8)
C16 C17 1.377(9)
C17 C18 1.377(8)
C17 H17 0.9500
C18 C19 1.358(11)
C18 H18 0.9500
C19 C20 1.356(12)
C19 H19 0.9500
C20 C21 1.410(9)
C20 H20 0.9500
C21 H21 0.9500
C22 O3 1.186(9)
C22 O4 1.308(9)
C23 C24 1.21(2)
C23 O4 1.500(8)
C24 C24A 0.78(3)
C25 C30 1.377(9)
C25 C26 1.392(9)
C26 C27 1.387(10)
C26 H26 0.9500
C27 C28 1.329(14)
C27 H27 0.9500
C28 C29 1.379(14)
C28 H28 0.9500
C29 C30 1.410(11)
C29 H29 0.9500
C30 H30 0.9500
C31 O5 1.202(7)
C31 O6 1.312(7)
C32 C33 1.376(13)
C32 O6 1.456(9)
C32 H32A 0.9900
C32 H32B 0.9900
C33 H33A 0.9800
C33 H33B 0.9800
C33 H33C 0.9800
